data_7703120
loop_
_publ_author_name
'Nakanishi, Yusuke'
'Ishida, Yutaka'
'Kawaguchi, Hiroyuki'

_publ_section_title
;
 Synthesis and structures of titanium complexes bearing tetradentate
 tripodal [O<sub>2</sub>XC] ligands (X = C, P).
;
_journal_issue 1
_journal_name_full 'Dalton transactions (Cambridge, England : 2003)'
_journal_page_first 27
_journal_page_last 30
_journal_paper_doi 10.1039/c9dt03969d
_journal_volume 49
_journal_year 2020
_chemical_formula_moiety 'C43 H60 O4 Ti'
_chemical_formula_sum 'C43 H60 O4 Ti'
_chemical_formula_weight 688.81
_space_group_crystal_system monoclinic
_space_group_IT_number 14
_space_group_name_Hall '-P 2yn'
_space_group_name_H-M_alt 'P 1 21/n 1'
_atom_sites_solution_hydrogens geom
_atom_sites_solution_primary dual
_atom_sites_solution_secondary difmap
_audit_creation_date 2019-10-01
_audit_creation_method
;
Olex2 1.2
(compiled May 18 2018 14:05:52 for OlexSys, GUI svn.r5506)
;
_audit_update_record
;
2019-10-07 deposited with the CCDC.	2019-11-26 downloaded from the CCDC.
;
_cell_angle_alpha 90
_cell_angle_beta 89.382(2)
_cell_angle_gamma 90
_cell_formula_units_Z 4
_cell_length_a 9.8645(2)
_cell_length_b 17.6446(5)
_cell_length_c 21.7498(5)
_cell_measurement_reflns_used 17534
_cell_measurement_temperature 123
_cell_measurement_theta_max 31.2420
_cell_measurement_theta_min 2.1890
_cell_volume 3785.44(16)
_computing_cell_refinement 'CrysAlisPro 1.171.40.53 (Rigaku OD, 2019)'
_computing_data_collection 'CrysAlisPro 1.171.40.53 (Rigaku OD, 2019)'
_computing_data_reduction 'CrysAlisPro 1.171.40.53 (Rigaku OD, 2019)'
_computing_molecular_graphics 'Olex2 (Dolomanov et al., 2009)'
_computing_publication_material 'Olex2 (Dolomanov et al., 2009)'
_computing_structure_refinement 'ShelXL (Sheldrick, 2015)'
_computing_structure_solution 'ShelXT (Sheldrick, 2015)'
_diffrn_ambient_temperature 123
_diffrn_detector 'CCD area detector'
_diffrn_detector_area_resol_mean 7.1429
_diffrn_detector_type 'Rigaku Saturn724+ area detector'
_diffrn_measured_fraction_theta_full 0.999
_diffrn_measured_fraction_theta_max 0.999
_diffrn_measurement_details
;
List of Runs (angles in degrees, time in seconds):

  # Type    Start    End  Width  t~exp~   \w     \q     \k     \f   Frames
#--------------------------------------------------------------------------
  1  \w   -110.00  70.00   0.50    8.00    --  -20.00  45.00   0.00  360
  2  \w   -110.00  70.00   0.50    8.00    --  -20.00  45.00  90.00  360
;
_diffrn_measurement_device 'four-circle diffractometer'
_diffrn_measurement_device_type 'Rigaku Saturn724+ (4x4 bin mode)'
_diffrn_measurement_method '\w scans'
_diffrn_orient_matrix_type 'CrysAlisPro convention (1999,Acta A55,543-557)'
_diffrn_orient_matrix_UB_11 -0.0686537000
_diffrn_orient_matrix_UB_12 0.0090117000
_diffrn_orient_matrix_UB_13 -0.0060115000
_diffrn_orient_matrix_UB_21 -0.0026359000
_diffrn_orient_matrix_UB_22 -0.0297280000
_diffrn_orient_matrix_UB_23 -0.0219011000
_diffrn_orient_matrix_UB_31 -0.0211622000
_diffrn_orient_matrix_UB_32 -0.0255283000
_diffrn_orient_matrix_UB_33 0.0234085000
_diffrn_radiation_monochromator 'multi-layer mirror optics'
_diffrn_radiation_probe x-ray
_diffrn_radiation_type MoK\a
_diffrn_radiation_wavelength 0.71073
_diffrn_reflns_av_R_equivalents 0.0368
_diffrn_reflns_av_unetI/netI 0.0402
_diffrn_reflns_Laue_measured_fraction_full 0.999
_diffrn_reflns_Laue_measured_fraction_max 0.999
_diffrn_reflns_limit_h_max 12
_diffrn_reflns_limit_h_min -12
_diffrn_reflns_limit_k_max 18
_diffrn_reflns_limit_k_min -22
_diffrn_reflns_limit_l_max 26
_diffrn_reflns_limit_l_min -28
_diffrn_reflns_number 31095
_diffrn_reflns_point_group_measured_fraction_full 0.999
_diffrn_reflns_point_group_measured_fraction_max 0.999
_diffrn_reflns_theta_full 25.242
_diffrn_reflns_theta_max 27.556
_diffrn_reflns_theta_min 2.536
_diffrn_source 'rotating anode X-ray generator'
_diffrn_source_type micromax007
_exptl_absorpt_coefficient_mu 0.266
_exptl_absorpt_correction_T_max 1.00000
_exptl_absorpt_correction_T_min 0.73915
_exptl_absorpt_correction_type multi-scan
_exptl_crystal_colour brown
_exptl_crystal_colour_primary brown
_exptl_crystal_density_diffrn 1.209
_exptl_crystal_description Rod
_exptl_crystal_F_000 1488
_exptl_crystal_size_max 0.19
_exptl_crystal_size_mid 0.05
_exptl_crystal_size_min 0.05
_refine_diff_density_max 0.316
_refine_diff_density_min -0.394
_refine_diff_density_rms 0.056
_refine_ls_extinction_method none
_refine_ls_goodness_of_fit_ref 1.025
_refine_ls_hydrogen_treatment constr
_refine_ls_matrix_type full
_refine_ls_number_parameters 445
_refine_ls_number_reflns 8740
_refine_ls_number_restraints 0
_refine_ls_restrained_S_all 1.025
_refine_ls_R_factor_all 0.0610
_refine_ls_R_factor_gt 0.0433
_refine_ls_shift/su_max 0.001
_refine_ls_shift/su_mean 0.000
_refine_ls_structure_factor_coef Fsqd
_refine_ls_weighting_details 'w=1/[\s^2^(Fo^2^)+(0.0491P)^2^+1.7711P] where P=(Fo^2^+2Fc^2^)/3'
_refine_ls_weighting_scheme calc
_refine_ls_wR_factor_gt 0.0994
_refine_ls_wR_factor_ref 0.1080
_reflns_Friedel_coverage 0.000
_reflns_number_gt 6919
_reflns_number_total 8740
_reflns_threshold_expression 'I > 2\s(I)'
_cod_data_source_file c9dt03969d2.cif
_cod_data_source_block o2ccti_thf
_cod_original_cell_volume 3785.45(16)
_cod_database_code 7703120
_shelx_space_group_comment
;
The symmetry employed for this shelxl refinement is uniquely defined
by the following loop, which should always be used as a source of
symmetry information in preference to the above space-group names.
They are only intended as comments.
;

loop_
_space_group_symop_operation_xyz
'x, y, z'
'-x+1/2, y+1/2, -z+1/2'
'-x, -y, -z'
'x-1/2, -y-1/2, z-1/2'

loop_
_atom_site_label
_atom_site_type_symbol
_atom_site_fract_x
_atom_site_fract_y
_atom_site_fract_z
_atom_site_U_iso_or_equiv
_atom_site_adp_type
_atom_site_occupancy
_atom_site_site_symmetry_order
_atom_site_calc_flag
_atom_site_refinement_flags_posn
Ti1 Ti 0.72108(3) 0.48488(2) 0.32839(2) 0.01372(8) Uani 1 1 d .
O1 O 0.62537(11) 0.48718(6) 0.25156(5) 0.0160(2) Uani 1 1 d .
O2 O 0.81879(11) 0.40820(6) 0.37102(5) 0.0177(2) Uani 1 1 d .
O3 O 0.91111(11) 0.49016(7) 0.27823(5) 0.0192(2) Uani 1 1 d .
O4 O 0.76332(13) 0.61092(7) 0.30900(5) 0.0218(3) Uani 1 1 d .
C1 C 0.53179(16) 0.43370(9) 0.23710(7) 0.0143(3) Uani 1 1 d .
C2 C 0.46932(16) 0.42860(9) 0.17911(7) 0.0147(3) Uani 1 1 d .
C3 C 0.38711(16) 0.36538(9) 0.16966(7) 0.0152(3) Uani 1 1 d .
H3 H 0.345370 0.360074 0.130737 0.018 Uiso 1 1 calc R
C4 C 0.36221(15) 0.30925(9) 0.21392(7) 0.0146(3) Uani 1 1 d .
C5 C 0.41911(15) 0.31924(9) 0.27171(7) 0.0145(3) Uani 1 1 d .
H5 H 0.401708 0.283027 0.303146 0.017 Uiso 1 1 calc R
C6 C 0.50103(15) 0.38147(9) 0.28406(7) 0.0138(3) Uani 1 1 d .
C7 C 0.49044(17) 0.48955(9) 0.12966(7) 0.0170(3) Uani 1 1 d .
C8 C 0.4511(2) 0.56726(10) 0.15611(8) 0.0257(4) Uani 1 1 d .
H8A H 0.353663 0.568096 0.165305 0.039 Uiso 1 1 calc GR
H8B H 0.472909 0.606843 0.125977 0.039 Uiso 1 1 calc GR
H8C H 0.501699 0.576443 0.193919 0.039 Uiso 1 1 calc GR
C9 C 0.63897(18) 0.49077(12) 0.10790(8) 0.0272(4) Uani 1 1 d .
H9A H 0.697504 0.502756 0.142697 0.041 Uiso 1 1 calc GR
H9B H 0.650642 0.529350 0.075869 0.041 Uiso 1 1 calc GR
H9C H 0.663586 0.440967 0.091244 0.041 Uiso 1 1 calc GR
C10 C 0.40157(18) 0.47649(10) 0.07338(7) 0.0217(4) Uani 1 1 d .
H10A H 0.428277 0.429055 0.053193 0.032 Uiso 1 1 calc GR
H10B H 0.413213 0.518718 0.044536 0.032 Uiso 1 1 calc GR
H10C H 0.306309 0.473347 0.086394 0.032 Uiso 1 1 calc GR
C11 C 0.27443(17) 0.24044(10) 0.19809(8) 0.0192(3) Uani 1 1 d .
C12 C 0.1276(2) 0.26499(12) 0.18707(11) 0.0357(5) Uani 1 1 d .
H12A H 0.090201 0.287869 0.224648 0.054 Uiso 1 1 calc GR
H12B H 0.073233 0.220667 0.175921 0.054 Uiso 1 1 calc GR
H12C H 0.125387 0.302124 0.153585 0.054 Uiso 1 1 calc GR
C13 C 0.2707(2) 0.18176(10) 0.24982(8) 0.0249(4) Uani 1 1 d .
H13A H 0.363245 0.165234 0.258817 0.037 Uiso 1 1 calc GR
H13B H 0.216638 0.138026 0.237042 0.037 Uiso 1 1 calc GR
H13C H 0.229859 0.204410 0.286753 0.037 Uiso 1 1 calc GR
C14 C 0.3284(2) 0.20199(11) 0.13954(8) 0.0315(5) Uani 1 1 d .
H14A H 0.319032 0.236610 0.104607 0.047 Uiso 1 1 calc GR
H14B H 0.276387 0.155685 0.131832 0.047 Uiso 1 1 calc GR
H14C H 0.424200 0.189085 0.144745 0.047 Uiso 1 1 calc GR
C15 C 0.56757(15) 0.40069(9) 0.34315(7) 0.0135(3) Uani 1 1 d .
C16 C 0.75734(16) 0.34714(9) 0.39761(7) 0.0152(3) Uani 1 1 d .
C17 C 0.82467(16) 0.29449(9) 0.43519(7) 0.0163(3) Uani 1 1 d .
C18 C 0.74481(16) 0.23558(9) 0.45935(7) 0.0165(3) Uani 1 1 d .
H18 H 0.787863 0.198565 0.484134 0.020 Uiso 1 1 calc R
C19 C 0.60629(17) 0.22804(9) 0.44923(7) 0.0161(3) Uani 1 1 d .
C20 C 0.54468(16) 0.28156(9) 0.41130(7) 0.0158(3) Uani 1 1 d .
H20 H 0.450199 0.278137 0.403750 0.019 Uiso 1 1 calc R
C21 C 0.61952(16) 0.33965(9) 0.38449(7) 0.0144(3) Uani 1 1 d .
C22 C 0.97679(16) 0.30111(10) 0.44791(8) 0.0196(4) Uani 1 1 d .
C23 C 1.00604(18) 0.37595(11) 0.48158(9) 0.0259(4) Uani 1 1 d .
H23A H 0.972222 0.418510 0.457194 0.039 Uiso 1 1 calc GR
H23B H 1.104007 0.381413 0.487145 0.039 Uiso 1 1 calc GR
H23C H 0.960510 0.375591 0.521853 0.039 Uiso 1 1 calc GR
C24 C 1.02891(18) 0.23587(11) 0.48784(9) 0.0269(4) Uani 1 1 d .
H24A H 0.981377 0.236355 0.527638 0.040 Uiso 1 1 calc GR
H24B H 1.126451 0.242049 0.494313 0.040 Uiso 1 1 calc GR
H24C H 1.012202 0.187520 0.467081 0.040 Uiso 1 1 calc GR
C25 C 1.05605(18) 0.29855(11) 0.38636(8) 0.0262(4) Uani 1 1 d .
H25A H 1.038645 0.250214 0.365705 0.039 Uiso 1 1 calc GR
H25B H 1.153288 0.303441 0.394232 0.039 Uiso 1 1 calc GR
H25C H 1.026529 0.340385 0.360055 0.039 Uiso 1 1 calc GR
C26 C 0.51838(18) 0.16574(10) 0.47892(8) 0.0209(4) Uani 1 1 d .
C27 C 0.41733(19) 0.20333(12) 0.52372(10) 0.0339(5) Uani 1 1 d .
H27A H 0.467139 0.229594 0.556128 0.051 Uiso 1 1 calc GR
H27B H 0.358815 0.164462 0.542219 0.051 Uiso 1 1 calc GR
H27C H 0.361610 0.239908 0.501386 0.051 Uiso 1 1 calc GR
C28 C 0.60125(19) 0.10859(10) 0.51532(9) 0.0260(4) Uani 1 1 d .
H28A H 0.664320 0.082260 0.487515 0.039 Uiso 1 1 calc GR
H28B H 0.540224 0.071628 0.534728 0.039 Uiso 1 1 calc GR
H28C H 0.652470 0.135147 0.547106 0.039 Uiso 1 1 calc GR
C29 C 0.4416(3) 0.12251(13) 0.42914(10) 0.0469(6) Uani 1 1 d .
H29A H 0.383063 0.157687 0.406815 0.070 Uiso 1 1 calc GR
H29B H 0.385963 0.082843 0.448341 0.070 Uiso 1 1 calc GR
H29C H 0.506605 0.099333 0.400407 0.070 Uiso 1 1 calc GR
C30 C 0.50438(16) 0.46532(9) 0.37998(7) 0.0151(3) Uani 1 1 d .
C31 C 0.59474(17) 0.52137(9) 0.39907(7) 0.0169(3) Uani 1 1 d .
C32 C 0.54561(18) 0.57691(9) 0.44017(7) 0.0205(4) Uani 1 1 d .
H32 H 0.605774 0.614336 0.455418 0.025 Uiso 1 1 calc R
C33 C 0.41133(19) 0.57770(10) 0.45859(7) 0.0227(4) Uani 1 1 d .
H33 H 0.379805 0.615353 0.486507 0.027 Uiso 1 1 calc R
C34 C 0.32164(18) 0.52320(10) 0.43625(8) 0.0224(4) Uani 1 1 d .
H34 H 0.228835 0.524754 0.448321 0.027 Uiso 1 1 calc R
C35 C 0.36667(17) 0.46728(10) 0.39689(7) 0.0191(3) Uani 1 1 d .
H35 H 0.305447 0.430555 0.381397 0.023 Uiso 1 1 calc R
C36 C 1.03973(17) 0.50516(11) 0.30910(8) 0.0241(4) Uani 1 1 d .
H36A H 1.041249 0.480251 0.349875 0.029 Uiso 1 1 calc R
H36B H 1.053055 0.560320 0.314799 0.029 Uiso 1 1 calc R
C37 C 1.14897(18) 0.47278(11) 0.26741(9) 0.0268(4) Uani 1 1 d .
H37A H 1.175749 0.421311 0.280735 0.032 Uiso 1 1 calc R
H37B H 1.230125 0.505776 0.266409 0.032 Uiso 1 1 calc R
C38 C 1.0807(2) 0.47073(12) 0.20535(9) 0.0330(5) Uani 1 1 d .
H38A H 1.082084 0.521136 0.185363 0.040 Uiso 1 1 calc R
H38B H 1.124023 0.433158 0.177622 0.040 Uiso 1 1 calc R
C39 C 0.9382(2) 0.44729(13) 0.22298(9) 0.0338(5) Uani 1 1 d .
H39A H 0.873303 0.460534 0.190264 0.041 Uiso 1 1 calc R
H39B H 0.932995 0.392130 0.231009 0.041 Uiso 1 1 calc R
C40 C 0.73858(19) 0.67609(10) 0.34859(8) 0.0242(4) Uani 1 1 d .
H40A H 0.799980 0.675104 0.384291 0.029 Uiso 1 1 calc R
H40B H 0.643714 0.676014 0.363920 0.029 Uiso 1 1 calc R
C41 C 0.7656(2) 0.74580(10) 0.30934(9) 0.0294(4) Uani 1 1 d .
H41A H 0.705081 0.788194 0.321285 0.035 Uiso 1 1 calc R
H41B H 0.861084 0.762493 0.312550 0.035 Uiso 1 1 calc R
C42 C 0.7348(2) 0.71771(11) 0.24509(9) 0.0309(4) Uani 1 1 d .
H42A H 0.636120 0.717919 0.237262 0.037 Uiso 1 1 calc R
H42B H 0.781541 0.748710 0.213401 0.037 Uiso 1 1 calc R
C43 C 0.79029(19) 0.63793(10) 0.24668(8) 0.0247(4) Uani 1 1 d .
H43A H 0.744156 0.605538 0.216188 0.030 Uiso 1 1 calc R
H43B H 0.888845 0.637772 0.237598 0.030 Uiso 1 1 calc R

loop_
_atom_site_aniso_label
_atom_site_aniso_U_11
_atom_site_aniso_U_22
_atom_site_aniso_U_33
_atom_site_aniso_U_23
_atom_site_aniso_U_13
_atom_site_aniso_U_12
Ti1 0.01337(14) 0.01410(15) 0.01369(14) 0.00072(11) -0.00036(10) -0.00152(11)
O1 0.0169(6) 0.0163(6) 0.0147(5) 0.0019(4) -0.0011(4) -0.0042(4)
O2 0.0141(6) 0.0182(6) 0.0208(6) 0.0043(5) -0.0007(4) -0.0020(4)
O3 0.0145(6) 0.0226(6) 0.0205(6) -0.0009(5) 0.0016(5) -0.0015(5)
O4 0.0279(7) 0.0169(6) 0.0204(6) 0.0022(5) 0.0029(5) -0.0006(5)
C1 0.0134(7) 0.0141(8) 0.0153(7) -0.0005(6) 0.0010(6) -0.0003(6)
C2 0.0145(7) 0.0162(8) 0.0134(7) 0.0006(6) 0.0019(6) 0.0023(6)
C3 0.0144(8) 0.0188(9) 0.0125(7) -0.0008(6) -0.0012(6) 0.0013(6)
C4 0.0116(7) 0.0152(8) 0.0169(7) -0.0009(6) 0.0000(6) 0.0008(6)
C5 0.0143(7) 0.0141(8) 0.0150(7) 0.0018(6) 0.0019(6) 0.0002(6)
C6 0.0125(7) 0.0162(8) 0.0127(7) -0.0008(6) 0.0003(6) 0.0033(6)
C7 0.0177(8) 0.0192(9) 0.0142(7) 0.0022(6) 0.0000(6) -0.0013(6)
C8 0.0382(11) 0.0187(9) 0.0202(8) 0.0033(7) -0.0035(8) 0.0018(8)
C9 0.0203(9) 0.0417(12) 0.0196(8) 0.0071(8) 0.0029(7) -0.0046(8)
C10 0.0256(9) 0.0238(9) 0.0157(8) 0.0048(7) -0.0030(7) -0.0028(7)
C11 0.0201(8) 0.0193(9) 0.0182(8) -0.0007(6) -0.0022(6) -0.0033(7)
C12 0.0228(10) 0.0319(11) 0.0527(13) 0.0042(9) -0.0123(9) -0.0077(8)
C13 0.0319(10) 0.0184(9) 0.0243(9) 0.0003(7) 0.0006(7) -0.0081(7)
C14 0.0476(12) 0.0240(10) 0.0227(9) -0.0052(8) 0.0036(8) -0.0112(9)
C15 0.0137(7) 0.0140(8) 0.0128(7) 0.0016(6) -0.0010(6) -0.0002(6)
C16 0.0166(8) 0.0150(8) 0.0141(7) -0.0012(6) 0.0016(6) -0.0010(6)
C17 0.0150(8) 0.0192(9) 0.0146(7) -0.0015(6) 0.0008(6) 0.0027(6)
C18 0.0187(8) 0.0160(8) 0.0146(7) 0.0007(6) -0.0014(6) 0.0030(6)
C19 0.0193(8) 0.0148(8) 0.0142(7) -0.0006(6) -0.0001(6) -0.0012(6)
C20 0.0154(8) 0.0179(8) 0.0143(7) -0.0007(6) -0.0021(6) -0.0008(6)
C21 0.0176(8) 0.0143(8) 0.0113(7) -0.0007(6) -0.0004(6) 0.0020(6)
C22 0.0146(8) 0.0233(9) 0.0210(8) 0.0033(7) -0.0005(6) 0.0014(7)
C23 0.0199(9) 0.0288(10) 0.0293(9) -0.0004(8) -0.0071(7) -0.0026(7)
C24 0.0169(9) 0.0328(11) 0.0311(10) 0.0080(8) -0.0026(7) 0.0055(7)
C25 0.0191(9) 0.0292(10) 0.0300(10) 0.0042(8) 0.0056(7) 0.0030(7)
C26 0.0214(9) 0.0178(9) 0.0234(8) 0.0053(7) -0.0042(7) -0.0037(7)
C27 0.0220(10) 0.0328(11) 0.0467(12) 0.0188(9) 0.0108(9) 0.0031(8)
C28 0.0279(10) 0.0211(10) 0.0290(9) 0.0097(7) 0.0009(8) 0.0007(7)
C29 0.0663(16) 0.0323(12) 0.0426(12) 0.0133(10) -0.0275(12) -0.0283(11)
C30 0.0184(8) 0.0164(8) 0.0106(7) 0.0029(6) -0.0010(6) 0.0029(6)
C31 0.0204(8) 0.0163(8) 0.0140(7) 0.0015(6) 0.0005(6) -0.0001(6)
C32 0.0294(9) 0.0154(9) 0.0165(8) 0.0005(6) -0.0004(7) -0.0021(7)
C33 0.0335(10) 0.0186(9) 0.0158(8) -0.0001(7) 0.0033(7) 0.0070(7)
C34 0.0210(9) 0.0256(10) 0.0204(8) 0.0027(7) 0.0020(7) 0.0074(7)
C35 0.0183(8) 0.0209(9) 0.0180(8) 0.0003(6) -0.0020(6) 0.0001(7)
C36 0.0166(8) 0.0281(10) 0.0276(9) 0.0002(7) -0.0022(7) -0.0058(7)
C37 0.0172(9) 0.0279(10) 0.0352(10) 0.0041(8) 0.0020(7) 0.0014(7)
C38 0.0285(10) 0.0443(13) 0.0260(10) 0.0047(8) 0.0079(8) 0.0131(9)
C39 0.0233(10) 0.0498(13) 0.0282(10) -0.0151(9) -0.0015(8) 0.0101(9)
C40 0.0282(10) 0.0163(9) 0.0279(9) -0.0015(7) 0.0026(7) 0.0004(7)
C41 0.0302(10) 0.0174(10) 0.0406(11) 0.0036(8) 0.0071(8) -0.0013(8)
C42 0.0260(10) 0.0318(11) 0.0347(10) 0.0146(8) 0.0027(8) 0.0009(8)
C43 0.0269(10) 0.0258(10) 0.0214(8) 0.0053(7) 0.0034(7) -0.0038(8)

loop_
_atom_type_symbol
_atom_type_description
_atom_type_scat_dispersion_real
_atom_type_scat_dispersion_imag
_atom_type_scat_source
C C 0.0033 0.0016 'International Tables Vol C Tables 4.2.6.8 and 6.1.1.4'
H H 0.0000 0.0000 'International Tables Vol C Tables 4.2.6.8 and 6.1.1.4'
O O 0.0106 0.0060 'International Tables Vol C Tables 4.2.6.8 and 6.1.1.4'
Ti Ti 0.2776 0.4457 'International Tables Vol C Tables 4.2.6.8 and 6.1.1.4'

loop_
_geom_angle_atom_site_label_1
_geom_angle_atom_site_label_2
_geom_angle_atom_site_label_3
_geom_angle
O1 Ti1 O3 89.53(5)
O1 Ti1 O4 84.85(4)
O1 Ti1 C15 78.04(5)
O1 Ti1 C31 109.89(6)
O2 Ti1 O1 133.69(5)
O2 Ti1 O3 80.55(5)
O2 Ti1 O4 133.09(5)
O2 Ti1 C15 78.20(5)
O2 Ti1 C31 99.38(6)
O3 Ti1 O4 73.22(4)
C15 Ti1 O3 135.51(5)
C15 Ti1 O4 145.46(5)
C31 Ti1 O3 150.82(6)
C31 Ti1 O4 86.66(5)
C31 Ti1 C15 71.68(6)
C1 O1 Ti1 121.73(9)
C16 O2 Ti1 122.85(10)
C36 O3 Ti1 121.80(10)
C39 O3 Ti1 123.34(11)
C39 O3 C36 108.85(13)
C40 O4 Ti1 128.78(10)
C40 O4 C43 108.62(12)
C43 O4 Ti1 121.13(10)
O1 C1 C2 123.70(14)
O1 C1 C6 115.37(13)
C6 C1 C2 120.93(14)
C1 C2 C7 121.61(14)
C3 C2 C1 116.25(14)
C3 C2 C7 122.14(14)
C2 C3 C4 124.18(14)
C3 C4 C11 120.07(14)
C5 C4 C3 117.46(14)
C5 C4 C11 122.48(14)
C6 C5 C4 120.96(14)
C1 C6 C15 112.59(14)
C5 C6 C1 119.88(14)
C5 C6 C15 127.52(14)
C2 C7 C8 109.37(13)
C2 C7 C9 110.37(14)
C9 C7 C8 109.85(15)
C10 C7 C2 112.37(13)
C10 C7 C8 106.83(14)
C10 C7 C9 107.98(13)
C4 C11 C12 110.39(14)
C4 C11 C14 110.20(14)
C13 C11 C4 112.35(13)
C13 C11 C12 106.92(15)
C13 C11 C14 108.47(15)
C14 C11 C12 108.37(16)
C6 C15 Ti1 110.24(10)
C6 C15 C21 120.77(13)
C6 C15 C30 116.29(13)
C21 C15 Ti1 110.05(10)
C21 C15 C30 111.32(12)
C30 C15 Ti1 81.05(9)
O2 C16 C17 123.89(14)
O2 C16 C21 114.66(14)
C21 C16 C17 121.45(15)
C16 C17 C22 121.54(14)
C18 C17 C16 116.08(15)
C18 C17 C22 122.38(14)
C19 C18 C17 124.02(15)
C18 C19 C20 117.54(15)
C18 C19 C26 123.48(14)
C20 C19 C26 118.96(14)
C21 C20 C19 120.95(15)
C16 C21 C15 113.23(14)
C20 C21 C15 126.84(14)
C20 C21 C16 119.87(14)
C17 C22 C23 109.88(14)
C17 C22 C24 112.31(14)
C17 C22 C25 109.19(14)
C23 C22 C25 110.00(15)
C24 C22 C23 107.99(14)
C24 C22 C25 107.42(14)
C27 C26 C19 108.46(14)
C28 C26 C19 112.81(14)
C28 C26 C27 107.69(14)
C28 C26 C29 108.04(16)
C29 C26 C19 109.88(15)
C29 C26 C27 109.93(18)
C31 C30 C15 115.30(14)
C31 C30 C35 121.55(15)
C35 C30 C15 123.07(14)
C30 C31 Ti1 86.57(10)
C30 C31 C32 117.68(15)
C32 C31 Ti1 152.54(13)
C33 C32 C31 120.92(16)
C32 C33 C34 120.10(16)
C35 C34 C33 120.54(16)
C34 C35 C30 119.03(16)
O3 C36 C37 105.76(14)
C36 C37 C38 102.86(14)
C39 C38 C37 101.64(15)
O3 C39 C38 103.36(15)
O4 C40 C41 106.25(14)
C42 C41 C40 102.56(15)
C43 C42 C41 101.96(15)
O4 C43 C42 105.26(14)

loop_
_geom_bond_atom_site_label_1
_geom_bond_atom_site_label_2
_geom_bond_distance
Ti1 O1 1.9286(11)
Ti1 O2 1.9075(11)
Ti1 O3 2.1607(11)
Ti1 O4 2.3008(12)
Ti1 C15 2.1429(16)
Ti1 C31 2.0711(16)
O1 C1 1.3593(19)
O2 C16 1.3620(19)
O3 C36 1.466(2)
O3 C39 1.443(2)
O4 C40 1.456(2)
O4 C43 1.459(2)
C1 C2 1.413(2)
C1 C6 1.407(2)
C2 C3 1.396(2)
C2 C7 1.534(2)
C3 C4 1.401(2)
C4 C5 1.393(2)
C4 C11 1.533(2)
C5 C6 1.391(2)
C6 C15 1.489(2)
C7 C8 1.535(2)
C7 C9 1.535(2)
C7 C10 1.531(2)
C11 C12 1.534(3)
C11 C13 1.529(2)
C11 C14 1.533(2)
C15 C21 1.497(2)
C15 C30 1.523(2)
C16 C17 1.409(2)
C16 C21 1.398(2)
C17 C18 1.403(2)
C17 C22 1.533(2)
C18 C19 1.393(2)
C19 C20 1.397(2)
C19 C26 1.538(2)
C20 C21 1.388(2)
C22 C23 1.539(2)
C22 C24 1.534(2)
C22 C25 1.544(2)
C26 C27 1.537(3)
C26 C28 1.525(2)
C26 C29 1.531(3)
C30 C31 1.398(2)
C30 C35 1.404(2)
C31 C32 1.409(2)
C32 C33 1.380(3)
C33 C34 1.398(3)
C34 C35 1.377(2)
C36 C37 1.513(2)
C37 C38 1.515(3)
C38 C39 1.511(3)
C40 C41 1.519(2)
C41 C42 1.516(3)
C42 C43 1.511(3)
